data_4061476
loop_
_publ_author_name
'Shin, Richard Y. C.'
'Teo, Ming Ern'
'Tan, Geok Kheng'
'Koh, Lip Lin'
'Vittal, Jagadese J.'
'Goh, Lai Yoong'
'Murray, Keith S.'
'Moubaraki, Boujemaa'
'Zhou, X.-Y.'

_publ_section_title
;
Square Planar versus Tetrahedral NiS~4~ Cores in the Coordination Spheres 
of (HMB)Ru(II) and Cp*Ru(III) and a related CuS~4~ Complex. Synthetic, 
Single Crystal X-ray Diffraction and Magnetic Studies {HMB = \h^6^-C~6~Me~6~ 
and Cp* = \h^5^-C~5~Me~5~}
;
_journal_issue 17
_journal_name_full Organometallics
_journal_page_first 4265
_journal_page_last 4273
_journal_paper_doi 10.1021/om050200p
_journal_volume 24
_journal_year 2005
_chemical_formula_sum 'C28.25 H48 Cu F12 O0.5 P2 Ru2 S6'
_chemical_formula_weight 1143.65
_space_group_IT_number 2
_symmetry_cell_setting triclinic
_symmetry_space_group_name_Hall '-P 1'
_symmetry_space_group_name_H-M 'P -1'
_cell_angle_alpha 71.7830(10)
_cell_angle_beta 74.9610(10)
_cell_angle_gamma 72.2410(10)
_cell_formula_units_Z 4
_cell_length_a 12.2374(5)
_cell_length_b 17.5939(7)
_cell_length_c 22.0809(9)
_cell_measurement_temperature 223(2)
_cell_volume 4229.3(3)
_diffrn_ambient_temperature 223(2)
_exptl_crystal_density_diffrn 1.796
_cod_depositor_comments
;
The following automatic conversions were performed:
'_symmetry_cell_setting' value 'Triclinic' changed to 'triclinic'
according to '/home/saulius/struct/CIF-dictionaries/cif_core.dic'
dictionary named 'cif_core.dic' version 2.4.1 from 2010-06-29.

Automatic conversion script
Id: cif_fix_enum 1527 2010-12-29 10:47:43Z saulius 
;
_cod_original_formula_sum 'C28.25 H48 Cu F12 O0.50 P2 Ru2 S6'
_cod_database_code 4061476

loop_
_symmetry_equiv_pos_as_xyz
'x, y, z'
'-x, -y, -z'

loop_
_atom_site_label
_atom_site_type_symbol
_atom_site_fract_x
_atom_site_fract_y
_atom_site_fract_z
_atom_site_U_iso_or_equiv
_atom_site_adp_type
_atom_site_occupancy
_atom_site_symmetry_multiplicity
_atom_site_calc_flag
_atom_site_refinement_flags
_atom_site_disorder_assembly
_atom_site_disorder_group
Ru1 Ru 0.00443(6) 0.80910(4) 0.43348(3) 0.02379(16) Uani 1 1 d . . .
Ru2 Ru 0.23097(6) 0.60421(4) 0.61424(3) 0.02518(16) Uani 1 1 d . . .
Ru3 Ru 0.51142(6) 0.77991(4) 0.86010(3) 0.02355(16) Uani 1 1 d . . .
Ru4 Ru 0.20031(6) 0.76646(4) 1.07630(3) 0.02347(15) Uani 1 1 d . . .
Cu1 Cu 0.15657(9) 0.72270(6) 0.51065(5) 0.0285(2) Uani 1 1 d . . .
Cu2 Cu 0.37934(9) 0.79685(6) 0.97080(5) 0.0287(2) Uani 1 1 d . . .
S1 S 0.07692(19) 0.66949(13) 0.45338(11) 0.0323(5) Uani 1 1 d . . .
S2 S 0.12711(18) 0.86125(13) 0.46414(10) 0.0292(5) Uani 1 1 d . . .
S3 S 0.1355(2) 0.81534(14) 0.33519(10) 0.0355(5) Uani 1 1 d . . .
S4 S 0.05580(18) 0.70227(13) 0.61915(10) 0.0300(5) Uani 1 1 d . . .
S5 S 0.34504(18) 0.65276(13) 0.51586(10) 0.0309(5) Uani 1 1 d . . .
S6 S 0.2982(2) 0.68565(14) 0.65444(11) 0.0366(5) Uani 1 1 d . . .
S7 S 0.31515(18) 0.82202(13) 0.87554(10) 0.0302(5) Uani 1 1 d . . .
S8 S 0.57295(18) 0.79230(13) 0.94461(10) 0.0306(5) Uani 1 1 d . . .
S9 S 0.5142(2) 0.91745(13) 0.81382(11) 0.0352(5) Uani 1 1 d . . .
S10 S 0.35953(18) 0.66729(12) 1.04314(11) 0.0302(5) Uani 1 1 d . . .
S11 S 0.25806(19) 0.89028(13) 1.02518(11) 0.0331(5) Uani 1 1 d . . .
S12 S 0.2973(2) 0.75456(16) 1.15739(11) 0.0396(6) Uani 1 1 d . . .
C1 C 0.1824(8) 0.6502(6) 0.3818(4) 0.043(2) Uani 1 1 d . . .
H1A H 0.2404 0.5984 0.3943 0.052 Uiso 1 1 calc R . .
H1B H 0.1424 0.6436 0.3513 0.052 Uiso 1 1 calc R . .
C2 C 0.2427(8) 0.7171(5) 0.3491(4) 0.042(2) Uani 1 1 d . . .
H2A H 0.2901 0.7079 0.3076 0.050 Uiso 1 1 calc R . .
H2B H 0.2946 0.7175 0.3761 0.050 Uiso 1 1 calc R . .
C3 C 0.2483(8) 0.8751(6) 0.3963(4) 0.044(2) Uani 1 1 d . . .
H3A H 0.2737 0.9233 0.3951 0.053 Uiso 1 1 calc R . .
H3B H 0.3140 0.8267 0.4034 0.053 Uiso 1 1 calc R . .
C4 C 0.2172(8) 0.8865(6) 0.3329(5) 0.047(3) Uani 1 1 d . . .
H4A H 0.2889 0.8793 0.3005 0.057 Uiso 1 1 calc R . .
H4B H 0.1708 0.9431 0.3191 0.057 Uiso 1 1 calc R . .
C5 C 0.0739(8) 0.7832(6) 0.6486(4) 0.041(2) Uani 1 1 d . . .
H5A H 0.0937 0.8280 0.6115 0.049 Uiso 1 1 calc R . .
H5B H -0.0001 0.8059 0.6745 0.049 Uiso 1 1 calc R . .
C6 C 0.1659(9) 0.7524(6) 0.6884(5) 0.051(3) Uani 1 1 d . . .
H6A H 0.1350 0.7218 0.7317 0.061 Uiso 1 1 calc R . .
H6B H 0.1860 0.7997 0.6934 0.061 Uiso 1 1 calc R . .
C7 C 0.3519(9) 0.7580(6) 0.5847(5) 0.050(3) Uani 1 1 d . . .
H7A H 0.2863 0.8009 0.5680 0.060 Uiso 1 1 calc R . .
H7B H 0.4000 0.7846 0.5967 0.060 Uiso 1 1 calc R . .
C8 C 0.4230(8) 0.7151(5) 0.5335(5) 0.043(2) Uani 1 1 d . . .
H8A H 0.4955 0.6794 0.5476 0.052 Uiso 1 1 calc R . .
H8B H 0.4439 0.7563 0.4937 0.052 Uiso 1 1 calc R . .
C9 C -0.1415(7) 0.9232(5) 0.4290(4) 0.0313(19) Uani 1 1 d . . .
C10 C -0.1507(7) 0.8806(5) 0.3863(4) 0.0319(19) Uani 1 1 d . . .
C11 C -0.1686(7) 0.8014(5) 0.4232(4) 0.032(2) Uani 1 1 d . . .
C12 C -0.1713(7) 0.7951(5) 0.4903(4) 0.032(2) Uani 1 1 d . . .
C13 C -0.1537(7) 0.8713(5) 0.4922(4) 0.032(2) Uani 1 1 d . . .
C14 C -0.1318(8) 1.0103(5) 0.4118(5) 0.045(2) Uani 1 1 d . . .
H14A H -0.2093 1.0469 0.4151 0.067 Uiso 1 1 calc R . .
H14B H -0.0895 1.0243 0.3678 0.067 Uiso 1 1 calc R . .
H14C H -0.0904 1.0161 0.4414 0.067 Uiso 1 1 calc R . .
C15 C -0.1508(8) 0.9158(6) 0.3151(4) 0.046(2) Uani 1 1 d . . .
H15A H -0.2297 0.9447 0.3083 0.069 Uiso 1 1 calc R . .
H15B H -0.1219 0.8715 0.2933 0.069 Uiso 1 1 calc R . .
H15C H -0.1009 0.9541 0.2976 0.069 Uiso 1 1 calc R . .
C16 C -0.1907(9) 0.7393(6) 0.3990(5) 0.053(3) Uani 1 1 d . . .
H16A H -0.2740 0.7489 0.4017 0.079 Uiso 1 1 calc R . .
H16B H -0.1611 0.6846 0.4253 0.079 Uiso 1 1 calc R . .
H16C H -0.1516 0.7436 0.3543 0.079 Uiso 1 1 calc R . .
C17 C -0.2012(8) 0.7272(6) 0.5455(5) 0.049(3) Uani 1 1 d . . .
H17A H -0.1626 0.7214 0.5805 0.074 Uiso 1 1 calc R . .
H17B H -0.1757 0.6762 0.5319 0.074 Uiso 1 1 calc R . .
H17C H -0.2850 0.7392 0.5604 0.074 Uiso 1 1 calc R . .
C18 C -0.1579(8) 0.8933(6) 0.5541(4) 0.045(2) Uani 1 1 d . . .
H18A H -0.1064 0.9293 0.5456 0.067 Uiso 1 1 calc R . .
H18B H -0.1331 0.8433 0.5868 0.067 Uiso 1 1 calc R . .
H18C H -0.2371 0.9214 0.5696 0.067 Uiso 1 1 calc R . .
C19 C 0.2634(8) 0.4820(5) 0.5948(4) 0.035(2) Uani 1 1 d . . .
C20 C 0.1463(8) 0.5027(5) 0.6298(4) 0.035(2) Uani 1 1 d . . .
C21 C 0.1560(7) 0.5075(5) 0.6916(4) 0.034(2) Uani 1 1 d . . .
C22 C 0.2762(8) 0.4918(5) 0.6943(4) 0.037(2) Uani 1 1 d . . .
C23 C 0.3428(8) 0.4775(5) 0.6345(4) 0.036(2) Uani 1 1 d . . .
C24 C 0.2970(9) 0.4626(6) 0.5303(4) 0.046(3) Uani 1 1 d . . .
H24A H 0.3169 0.4032 0.5365 0.069 Uiso 1 1 calc R . .
H24B H 0.3638 0.4841 0.5054 0.069 Uiso 1 1 calc R . .
H24C H 0.2321 0.4877 0.5073 0.069 Uiso 1 1 calc R . .
C25 C 0.0376(8) 0.5064(6) 0.6098(5) 0.044(2) Uani 1 1 d . . .
H25A H 0.0504 0.5171 0.5630 0.066 Uiso 1 1 calc R . .
H25B H -0.0246 0.5504 0.6238 0.066 Uiso 1 1 calc R . .
H25C H 0.0161 0.4542 0.6297 0.066 Uiso 1 1 calc R . .
C26 C 0.0563(9) 0.5210(7) 0.7461(5) 0.055(3) Uani 1 1 d . . .
H26A H 0.0473 0.4681 0.7751 0.083 Uiso 1 1 calc R . .
H26B H -0.0147 0.5500 0.7288 0.083 Uiso 1 1 calc R . .
H26C H 0.0717 0.5536 0.7697 0.083 Uiso 1 1 calc R . .
C27 C 0.3262(9) 0.4869(6) 0.7504(4) 0.052(3) Uani 1 1 d . . .
H27A H 0.2762 0.5280 0.7729 0.078 Uiso 1 1 calc R . .
H27B H 0.4034 0.4973 0.7350 0.078 Uiso 1 1 calc R . .
H27C H 0.3315 0.4324 0.7798 0.078 Uiso 1 1 calc R . .
C28 C 0.4733(8) 0.4506(6) 0.6189(5) 0.054(3) Uani 1 1 d . . .
H28A H 0.5067 0.4623 0.6493 0.080 Uiso 1 1 calc R . .
H28B H 0.5008 0.4802 0.5752 0.080 Uiso 1 1 calc R . .
H28C H 0.4968 0.3918 0.6222 0.080 Uiso 1 1 calc R . .
C29 C 0.2759(8) 0.9343(5) 0.8455(5) 0.043(2) Uani 1 1 d . . .
H29A H 0.2043 0.9512 0.8276 0.051 Uiso 1 1 calc R . .
H29B H 0.2605 0.9595 0.8816 0.051 Uiso 1 1 calc R . .
C30 C 0.3704(8) 0.9649(6) 0.7944(5) 0.047(3) Uani 1 1 d . . .
H30A H 0.3550 1.0247 0.7877 0.056 Uiso 1 1 calc R . .
H30B H 0.3684 0.9547 0.7536 0.056 Uiso 1 1 calc R . .
C31 C 0.5904(8) 0.8973(5) 0.9241(4) 0.037(2) Uani 1 1 d . . .
H31A H 0.5775 0.9143 0.9642 0.045 Uiso 1 1 calc R . .
H31B H 0.6706 0.8982 0.9018 0.045 Uiso 1 1 calc R . .
C32 C 0.5085(9) 0.9568(5) 0.8823(5) 0.045(3) Uani 1 1 d . . .
H32A H 0.5296 1.0100 0.8663 0.054 Uiso 1 1 calc R . .
H32B H 0.4290 0.9654 0.9075 0.054 Uiso 1 1 calc R . .
C33 C 0.4575(9) 0.6372(6) 1.1018(5) 0.052(3) Uani 1 1 d . . .
H33A H 0.4444 0.5861 1.1336 0.062 Uiso 1 1 calc R . .
H33B H 0.5384 0.6252 1.0787 0.062 Uiso 1 1 calc R . .
C34 C 0.4431(11) 0.6984(10) 1.1360(8) 0.111(6) Uani 1 1 d . . .
H34A H 0.4892 0.7378 1.1089 0.133 Uiso 1 1 calc R . .
H34B H 0.4756 0.6709 1.1757 0.133 Uiso 1 1 calc R . .
C35 C 0.3380(10) 0.9048(7) 1.0799(5) 0.054(3) Uani 1 1 d . . .
H35A H 0.4220 0.8890 1.0636 0.065 Uiso 1 1 calc R . .
H35B H 0.3173 0.9634 1.0793 0.065 Uiso 1 1 calc R . .
C36 C 0.3116(13) 0.8549(8) 1.1488(7) 0.090(5) Uani 1 1 d . . .
H36A H 0.2390 0.8854 1.1707 0.108 Uiso 1 1 calc R . .
H36B H 0.3741 0.8498 1.1711 0.108 Uiso 1 1 calc R . .
C37 C 0.6786(7) 0.6808(5) 0.8395(4) 0.034(2) Uani 1 1 d . . .
C38 C 0.6490(8) 0.7361(5) 0.7807(4) 0.034(2) Uani 1 1 d . . .
C39 C 0.5377(8) 0.7341(6) 0.7740(4) 0.037(2) Uani 1 1 d . . .
C40 C 0.4977(7) 0.6735(5) 0.8299(5) 0.038(2) Uani 1 1 d . . .
C41 C 0.5835(8) 0.6426(5) 0.8705(4) 0.036(2) Uani 1 1 d . . .
C42 C 0.7910(8) 0.6629(6) 0.8616(5) 0.052(3) Uani 1 1 d . . .
H42A H 0.8453 0.6164 0.8468 0.079 Uiso 1 1 calc R . .
H42B H 0.7775 0.6498 0.9085 0.079 Uiso 1 1 calc R . .
H42C H 0.8234 0.7109 0.8437 0.079 Uiso 1 1 calc R . .
C43 C 0.7264(8) 0.7872(6) 0.7315(5) 0.050(3) Uani 1 1 d . . .
H43A H 0.6791 0.8347 0.7055 0.074 Uiso 1 1 calc R . .
H43B H 0.7816 0.7542 0.7037 0.074 Uiso 1 1 calc R . .
H43C H 0.7685 0.8056 0.7537 0.074 Uiso 1 1 calc R . .
C44 C 0.4798(10) 0.7760(7) 0.7176(5) 0.061(3) Uani 1 1 d . . .
H44A H 0.5093 0.8241 0.6929 0.091 Uiso 1 1 calc R . .
H44B H 0.3963 0.7929 0.7323 0.091 Uiso 1 1 calc R . .
H44C H 0.4958 0.7385 0.6904 0.091 Uiso 1 1 calc R . .
C45 C 0.3900(9) 0.6432(7) 0.8406(6) 0.062(3) Uani 1 1 d . . .
H45A H 0.4075 0.5997 0.8188 0.093 Uiso 1 1 calc R . .
H45B H 0.3285 0.6884 0.8232 0.093 Uiso 1 1 calc R . .
H45C H 0.3646 0.6220 0.8867 0.093 Uiso 1 1 calc R . .
C46 C 0.5815(10) 0.5727(5) 0.9313(5) 0.063(3) Uani 1 1 d . . .
H46A H 0.5019 0.5682 0.9491 0.094 Uiso 1 1 calc R . .
H46B H 0.6129 0.5837 0.9630 0.094 Uiso 1 1 calc R . .
H46C H 0.6286 0.5215 0.9209 0.094 Uiso 1 1 calc R . .
C47 C 0.0766(7) 0.7347(6) 1.0364(4) 0.034(2) Uani 1 1 d . . .
C48 C 0.0822(7) 0.6825(5) 1.1002(4) 0.0305(19) Uani 1 1 d . . .
C49 C 0.0435(7) 0.7325(5) 1.1446(4) 0.0309(19) Uani 1 1 d . . .
C50 C 0.0137(7) 0.8167(5) 1.1088(4) 0.032(2) Uani 1 1 d . . .
C51 C 0.0327(7) 0.8179(6) 1.0420(4) 0.037(2) Uani 1 1 d . . .
C52 C 0.0984(9) 0.7054(6) 0.9768(5) 0.049(3) Uani 1 1 d . . .
H52A H 0.1622 0.6563 0.9790 0.073 Uiso 1 1 calc R . .
H52B H 0.1187 0.7483 0.9390 0.073 Uiso 1 1 calc R . .
H52C H 0.0286 0.6927 0.9737 0.073 Uiso 1 1 calc R . .
C53 C 0.1192(8) 0.5899(5) 1.1176(5) 0.042(2) Uani 1 1 d . . .
H53A H 0.0546 0.5679 1.1190 0.063 Uiso 1 1 calc R . .
H53B H 0.1424 0.5701 1.1597 0.063 Uiso 1 1 calc R . .
H53C H 0.1846 0.5719 1.0852 0.063 Uiso 1 1 calc R . .
C54 C 0.0284(8) 0.7033(6) 1.2168(4) 0.046(2) Uani 1 1 d . . .
H54A H -0.0490 0.6937 1.2344 0.069 Uiso 1 1 calc R . .
H54B H 0.0378 0.7448 1.2340 0.069 Uiso 1 1 calc R . .
H54C H 0.0866 0.6523 1.2288 0.069 Uiso 1 1 calc R . .
C55 C -0.0418(8) 0.8895(6) 1.1362(5) 0.050(3) Uani 1 1 d . . .
H55A H -0.0276 0.9389 1.1037 0.074 Uiso 1 1 calc R . .
H55B H -0.0088 0.8826 1.1736 0.074 Uiso 1 1 calc R . .
H55C H -0.1252 0.8943 1.1492 0.074 Uiso 1 1 calc R . .
C56 C 0.0032(9) 0.8930(6) 0.9878(5) 0.052(3) Uani 1 1 d . . .
H56A H -0.0807 0.9103 0.9901 0.077 Uiso 1 1 calc R . .
H56B H 0.0407 0.8801 0.9466 0.077 Uiso 1 1 calc R . .
H56C H 0.0305 0.9372 0.9918 0.077 Uiso 1 1 calc R . .
P1 P 0.6878(2) 0.53492(15) 0.70286(13) 0.0414(6) Uani 1 1 d . . .
F1 F 0.7301(7) 0.5398(4) 0.6287(3) 0.084(2) Uani 1 1 d . . .
F2 F 0.8099(5) 0.4762(4) 0.7153(3) 0.0710(19) Uani 1 1 d . . .
F3 F 0.6521(7) 0.5282(4) 0.7785(3) 0.098(3) Uani 1 1 d . . .
F4 F 0.5650(6) 0.5909(5) 0.6933(5) 0.124(4) Uani 1 1 d . . .
F5 F 0.6443(5) 0.4544(4) 0.7135(3) 0.0702(19) Uani 1 1 d . . .
F6 F 0.7340(6) 0.6137(4) 0.6926(3) 0.0684(19) Uani 1 1 d . . .
P2 P 0.9280(2) 0.90843(19) 0.80488(13) 0.0478(7) Uani 1 1 d . . .
F7 F 0.9693(8) 0.9271(5) 0.7309(3) 0.121(3) Uani 1 1 d . . .
F8 F 1.0528(7) 0.8792(6) 0.8167(4) 0.127(3) Uani 1 1 d . . .
F9 F 0.8801(8) 0.8864(9) 0.8777(4) 0.183(6) Uani 1 1 d . . .
F10 F 0.7972(7) 0.9404(6) 0.7940(4) 0.119(3) Uani 1 1 d . . .
F11 F 0.9314(10) 0.8201(6) 0.8023(6) 0.160(4) Uani 1 1 d . . .
F12 F 0.9247(10) 0.9970(6) 0.7996(7) 0.183(6) Uani 1 1 d . . .
P3 P 0.5962(3) 0.78286(18) 0.26518(15) 0.0537(8) Uani 1 1 d D . .
F13 F 0.6549(14) 0.7695(16) 0.2003(6) 0.328(13) Uani 1 1 d D . .
F14 F 0.6827(9) 0.8272(5) 0.2667(7) 0.193(7) Uani 1 1 d D . .
F15 F 0.5292(11) 0.7878(11) 0.3310(6) 0.233(8) Uani 1 1 d D . .
F16 F 0.5069(10) 0.7386(6) 0.2629(6) 0.160(5) Uani 1 1 d D . .
F17 F 0.6746(9) 0.7028(5) 0.2990(6) 0.150(5) Uani 1 1 d D . .
F18 F 0.5198(11) 0.8607(6) 0.2303(9) 0.241(9) Uani 1 1 d D . .
P4 P 0.8521(5) 0.5293(4) 0.0568(3) 0.0485(14) Uani 0.50 1 d PD A 1
F24 F 0.8523(19) 0.4916(9) 0.0076(8) 0.129(8) Uani 0.50 1 d PD A 1
F23 F 0.8485(16) 0.5705(10) 0.1061(7) 0.115(6) Uani 0.50 1 d PD A 1
F20 F 0.8934(18) 0.5963(9) 0.0094(8) 0.168(11) Uani 0.50 1 d PD A 1
F22 F 0.811(2) 0.4629(11) 0.1027(9) 0.192(10) Uani 0.50 1 d PDU A 1
F19 F 0.9679(15) 0.4842(13) 0.0645(11) 0.212(12) Uani 0.50 1 d PDU A 1
F21 F 0.7375(12) 0.5770(13) 0.0559(11) 0.175(9) Uani 0.50 1 d PDU A 1
P5 P 0.5077(6) 0.9851(6) 0.4376(5) 0.111(3) Uani 0.50 1 d PD . 2
F25 F 0.4102(14) 0.9437(13) 0.4819(11) 0.159(9) Uani 0.50 1 d PDU B 2
F26 F 0.4519(15) 1.0059(13) 0.3764(8) 0.122(6) Uani 0.50 1 d PD C 2
F27 F 0.6006(13) 1.0197(11) 0.3841(8) 0.118(6) Uani 0.50 1 d PDU D 2
F28 F 0.5856(14) 0.9681(16) 0.4877(10) 0.135(8) Uani 0.50 1 d PDU . 2
F29 F 0.5617(18) 0.9093(13) 0.4122(13) 0.171(10) Uani 0.50 1 d PD E 2
F30 F 0.4514(18) 1.0723(12) 0.4519(15) 0.159(9) Uani 0.50 1 d PD . 2
O1W O 0.890(4) 0.359(3) 0.160(2) 0.28(2) Uiso 0.50 1 d P F 2
O1S O 0.6579(13) 0.8533(10) 0.0676(6) 0.063(4) Uani 0.50 1 d P . .
H1S H 0.6784 0.8959 0.0631 0.094 Uiso 0.50 1 calc PR . .
C1S C 0.7494(15) 0.7947(18) 0.0564(9) 0.069(8) Uani 0.50 1 d P . .
H1S1 H 0.8123 0.7979 0.0740 0.103 Uiso 0.50 1 calc PR . .
H1S2 H 0.7735 0.8009 0.0100 0.103 Uiso 0.50 1 calc PR . .
H1S3 H 0.7308 0.7417 0.0769 0.103 Uiso 0.50 1 calc PR . .

loop_
_atom_site_aniso_label
_atom_site_aniso_U_11
_atom_site_aniso_U_22
_atom_site_aniso_U_33
_atom_site_aniso_U_23
_atom_site_aniso_U_13
_atom_site_aniso_U_12
Ru1 0.0257(4) 0.0224(3) 0.0235(3) -0.0076(3) -0.0062(3) -0.0031(3)
Ru2 0.0230(3) 0.0240(3) 0.0257(3) -0.0066(3) -0.0033(3) -0.0024(3)
Ru3 0.0252(3) 0.0210(3) 0.0247(3) -0.0085(3) -0.0030(3) -0.0045(3)
Ru4 0.0240(3) 0.0223(3) 0.0238(3) -0.0088(3) -0.0023(3) -0.0040(3)
Cu1 0.0276(5) 0.0262(5) 0.0310(6) -0.0093(4) -0.0070(4) -0.0019(4)
Cu2 0.0286(5) 0.0277(5) 0.0302(6) -0.0112(4) -0.0006(4) -0.0076(4)
S1 0.0375(12) 0.0261(11) 0.0365(12) -0.0121(9) -0.0112(10) -0.0045(9)
S2 0.0304(11) 0.0265(11) 0.0328(12) -0.0090(9) -0.0074(9) -0.0070(9)
S3 0.0356(13) 0.0405(13) 0.0247(11) -0.0097(10) -0.0051(9) -0.0004(10)
S4 0.0270(11) 0.0309(11) 0.0292(11) -0.0124(9) -0.0039(9) 0.0007(9)
S5 0.0251(11) 0.0281(11) 0.0348(12) -0.0077(9) -0.0004(9) -0.0044(9)
S6 0.0385(13) 0.0358(12) 0.0398(13) -0.0089(10) -0.0184(11) -0.0065(10)
S7 0.0291(11) 0.0289(11) 0.0326(12) -0.0104(9) -0.0056(9) -0.0042(9)
S8 0.0297(11) 0.0335(12) 0.0316(11) -0.0114(9) -0.0053(9) -0.0088(9)
S9 0.0438(14) 0.0262(11) 0.0328(12) -0.0056(9) -0.0029(10) -0.0100(10)
S10 0.0262(11) 0.0234(11) 0.0363(12) -0.0090(9) -0.0005(9) -0.0024(9)
S11 0.0379(13) 0.0253(11) 0.0361(12) -0.0137(9) 0.0006(10) -0.0078(9)
S12 0.0389(13) 0.0544(15) 0.0296(12) -0.0162(11) -0.0068(10) -0.0109(11)
C1 0.056(6) 0.040(5) 0.037(5) -0.031(5) -0.009(5) 0.007(5)
C2 0.045(6) 0.038(5) 0.027(5) -0.013(4) 0.005(4) 0.007(4)
C3 0.035(5) 0.045(6) 0.048(6) -0.006(5) 0.000(5) -0.017(4)
C4 0.041(6) 0.052(6) 0.041(6) -0.005(5) -0.002(5) -0.012(5)
C5 0.042(6) 0.044(6) 0.038(5) -0.024(5) -0.008(4) 0.001(4)
C6 0.055(7) 0.048(6) 0.055(7) -0.033(5) -0.007(5) -0.003(5)
C7 0.054(7) 0.046(6) 0.064(7) -0.018(5) -0.018(6) -0.023(5)
C8 0.031(5) 0.032(5) 0.063(7) -0.008(5) -0.001(5) -0.015(4)
C9 0.020(4) 0.031(5) 0.038(5) -0.008(4) -0.007(4) 0.002(3)
C10 0.023(4) 0.038(5) 0.032(5) -0.008(4) -0.006(4) -0.003(4)
C11 0.031(5) 0.021(4) 0.042(5) -0.004(4) -0.011(4) -0.004(4)
C12 0.016(4) 0.035(5) 0.040(5) 0.000(4) -0.008(4) -0.007(4)
C13 0.020(4) 0.042(5) 0.032(5) -0.013(4) -0.006(4) 0.001(4)
C14 0.039(6) 0.026(5) 0.057(6) -0.003(4) -0.011(5) 0.005(4)
C15 0.043(6) 0.052(6) 0.039(6) -0.001(5) -0.021(5) -0.004(5)
C16 0.052(7) 0.048(6) 0.072(7) -0.013(6) -0.023(6) -0.022(5)
C17 0.044(6) 0.043(6) 0.050(6) 0.009(5) -0.007(5) -0.019(5)
C18 0.038(5) 0.049(6) 0.040(6) -0.023(5) -0.001(4) 0.008(5)
C19 0.044(5) 0.018(4) 0.038(5) -0.006(4) 0.000(4) -0.009(4)
C20 0.036(5) 0.026(5) 0.039(5) -0.007(4) -0.001(4) -0.007(4)
C21 0.029(5) 0.030(5) 0.035(5) -0.009(4) 0.006(4) -0.007(4)
C22 0.040(5) 0.029(5) 0.032(5) 0.003(4) 0.001(4) -0.012(4)
C23 0.031(5) 0.025(5) 0.041(5) 0.008(4) -0.002(4) -0.013(4)
C24 0.060(7) 0.039(5) 0.042(6) -0.023(5) 0.006(5) -0.016(5)
C25 0.039(6) 0.050(6) 0.052(6) -0.009(5) -0.010(5) -0.025(5)
C26 0.040(6) 0.064(7) 0.048(6) -0.014(5) 0.011(5) -0.010(5)
C27 0.049(6) 0.056(7) 0.033(5) 0.001(5) -0.007(5) -0.002(5)
C28 0.037(6) 0.054(7) 0.061(7) -0.018(6) -0.001(5) -0.001(5)
C29 0.039(6) 0.033(5) 0.049(6) -0.004(4) -0.018(5) 0.004(4)
C30 0.044(6) 0.030(5) 0.060(7) -0.003(5) -0.020(5) -0.001(4)
C31 0.040(5) 0.037(5) 0.042(5) -0.013(4) 0.000(4) -0.022(4)
C32 0.072(7) 0.015(4) 0.054(6) -0.002(4) -0.022(6) -0.016(4)
C33 0.040(6) 0.056(7) 0.053(7) -0.010(5) -0.017(5) 0.001(5)
C34 0.078(10) 0.142(14) 0.133(13) -0.110(12) -0.067(10) 0.059(9)
C35 0.078(8) 0.053(7) 0.050(6) -0.026(5) 0.001(6) -0.039(6)
C36 0.123(13) 0.079(10) 0.100(11) -0.028(8) -0.062(10) -0.030(9)
C37 0.032(5) 0.038(5) 0.040(5) -0.028(4) -0.006(4) -0.002(4)
C38 0.040(5) 0.032(5) 0.032(5) -0.014(4) -0.003(4) -0.009(4)
C39 0.047(6) 0.040(5) 0.026(5) -0.018(4) 0.001(4) -0.013(4)
C40 0.029(5) 0.035(5) 0.057(6) -0.030(5) -0.001(4) -0.004(4)
C41 0.042(5) 0.026(5) 0.037(5) -0.020(4) 0.003(4) -0.002(4)
C42 0.034(6) 0.061(7) 0.053(7) -0.017(5) -0.011(5) 0.005(5)
C43 0.048(6) 0.047(6) 0.052(6) -0.029(5) 0.020(5) -0.018(5)
C44 0.074(8) 0.064(7) 0.053(7) -0.031(6) -0.034(6) 0.005(6)
C45 0.043(6) 0.057(7) 0.101(9) -0.054(7) 0.011(6) -0.019(5)
C46 0.076(8) 0.017(5) 0.064(7) -0.011(5) 0.017(6) 0.008(5)
C47 0.027(5) 0.045(5) 0.037(5) -0.019(4) 0.002(4) -0.016(4)
C48 0.023(4) 0.035(5) 0.034(5) -0.008(4) 0.003(4) -0.014(4)
C49 0.025(4) 0.030(5) 0.030(5) -0.008(4) 0.000(4) -0.001(4)
C50 0.023(4) 0.032(5) 0.038(5) -0.020(4) -0.002(4) 0.004(4)
C51 0.028(5) 0.042(5) 0.042(5) -0.012(4) -0.010(4) -0.002(4)
C52 0.061(7) 0.048(6) 0.049(6) -0.025(5) -0.001(5) -0.025(5)
C53 0.041(6) 0.030(5) 0.047(6) -0.009(4) 0.015(5) -0.017(4)
C54 0.047(6) 0.048(6) 0.039(6) -0.014(5) 0.006(5) -0.013(5)
C55 0.041(6) 0.039(6) 0.061(7) -0.023(5) 0.000(5) 0.004(5)
C56 0.063(7) 0.040(6) 0.049(6) -0.002(5) -0.031(6) 0.000(5)
P1 0.0357(14) 0.0356(14) 0.0534(16) -0.0237(12) 0.0018(12) -0.0047(11)
F1 0.148(7) 0.055(4) 0.046(4) -0.015(3) -0.024(4) -0.014(4)
F2 0.052(4) 0.065(4) 0.091(5) -0.018(4) -0.021(4) -0.001(3)
F3 0.149(7) 0.074(5) 0.063(4) -0.045(4) 0.048(5) -0.047(5)
F4 0.055(5) 0.075(5) 0.249(12) -0.076(6) -0.051(6) 0.031(4)
F5 0.061(4) 0.057(4) 0.102(5) -0.039(4) 0.000(4) -0.020(3)
F6 0.094(5) 0.052(4) 0.065(4) -0.026(3) 0.012(4) -0.038(4)
P2 0.0506(17) 0.0606(18) 0.0410(15) -0.0105(13) -0.0091(13) -0.0278(14)
F7 0.155(8) 0.114(7) 0.051(5) -0.021(4) 0.009(5) 0.007(6)
F8 0.065(5) 0.183(10) 0.126(8) -0.008(7) -0.035(5) -0.037(6)
F9 0.084(6) 0.408(19) 0.042(5) -0.024(8) 0.003(5) -0.086(9)
F10 0.068(5) 0.189(10) 0.081(6) 0.009(6) -0.023(5) -0.039(6)
F11 0.192(11) 0.093(7) 0.212(12) 0.002(7) -0.059(9) -0.083(7)
F12 0.160(10) 0.120(8) 0.314(17) -0.153(10) 0.004(10) -0.039(7)
P3 0.0592(19) 0.0487(17) 0.0573(19) 0.0044(14) -0.0248(16) -0.0254(14)
F13 0.202(16) 0.67(4) 0.116(11) -0.159(18) 0.015(11) -0.10(2)
F14 0.185(10) 0.078(6) 0.352(17) 0.076(8) -0.208(12) -0.084(7)
F15 0.157(11) 0.39(2) 0.167(12) -0.183(14) -0.004(10) 0.014(13)
F16 0.188(11) 0.141(9) 0.196(11) 0.033(8) -0.130(9) -0.102(8)
F17 0.150(9) 0.058(5) 0.256(13) 0.002(7) -0.124(9) -0.015(5)
F18 0.214(13) 0.082(7) 0.45(2) 0.102(10) -0.268(16) -0.075(8)
P4 0.051(4) 0.058(4) 0.042(3) -0.014(3) -0.008(3) -0.021(3)
F24 0.23(2) 0.064(10) 0.125(15) 0.005(10) -0.115(16) -0.044(12)
F23 0.133(16) 0.116(14) 0.090(12) -0.016(11) -0.014(11) -0.036(12)
F20 0.35(3) 0.085(13) 0.106(15) -0.008(11) -0.051(19) -0.106(18)
F22 0.30(2) 0.179(19) 0.141(17) -0.105(15) 0.039(17) -0.127(18)
F19 0.23(2) 0.20(2) 0.22(2) -0.078(17) -0.171(19) 0.064(17)
F21 0.093(13) 0.25(2) 0.21(2) -0.128(18) -0.045(14) -0.005(14)
P5 0.040(4) 0.144(9) 0.128(8) -0.041(7) -0.017(5) 0.016(5)
F25 0.069(11) 0.136(15) 0.182(18) 0.043(14) -0.001(12) -0.001(11)
F26 0.107(14) 0.168(19) 0.103(13) -0.021(13) -0.042(12) -0.046(13)
F27 0.078(11) 0.133(14) 0.110(13) -0.016(11) 0.002(10) -0.013(10)
F28 0.042(9) 0.192(16) 0.128(13) -0.033(12) -0.027(10) 0.033(10)
F29 0.105(15) 0.20(2) 0.24(3) -0.16(2) 0.019(17) -0.020(16)
F30 0.089(15) 0.16(2) 0.23(3) -0.08(2) -0.034(18) 0.010(14)
O1S 0.064(10) 0.090(12) 0.020(7) -0.009(8) -0.019(7) 0.005(9)
C1S 0.017(10) 0.17(3) 0.034(11) -0.033(14) -0.006(9) -0.039(14)

loop_
_geom_bond_atom_site_label_1
_geom_bond_atom_site_label_2
_geom_bond_distance
_geom_bond_site_symmetry_2
_geom_bond_publ_flag
Ru1 C13 2.217(8) . ?
Ru1 C12 2.233(8) . ?
Ru1 C11 2.236(8) . ?
Ru1 C9 2.238(8) . ?
Ru1 C10 2.242(8) . ?
Ru1 S1 2.283(2) . ?
Ru1 S2 2.304(2) . ?
Ru1 S3 2.334(2) . ?
Ru1 Cu1 2.6422(12) . ?
Ru2 C23 2.209(8) . ?
Ru2 C19 2.221(8) . ?
Ru2 C20 2.222(9) . ?
Ru2 C21 2.232(8) . ?
Ru2 C22 2.236(8) . ?
Ru2 S4 2.307(2) . ?
Ru2 S5 2.322(2) . ?
Ru2 S6 2.326(2) . ?
Ru2 Cu1 2.7106(12) . ?
Ru3 C39 2.203(8) . ?
Ru3 C40 2.238(8) . ?
Ru3 C38 2.241(8) . ?
Ru3 S7 2.254(2) . ?
Ru3 C41 2.264(8) . ?
Ru3 S8 2.276(2) . ?
Ru3 C37 2.295(8) . ?
Ru3 S9 2.321(2) . ?
Ru3 Cu2 2.6053(12) . ?
Ru4 C50 2.197(8) . ?
Ru4 C51 2.202(9) . ?
Ru4 C47 2.213(8) . ?
Ru4 C49 2.225(8) . ?
Ru4 C48 2.229(8) . ?
Ru4 S10 2.315(2) . ?
Ru4 S12 2.319(2) . ?
Ru4 S11 2.347(2) . ?
Ru4 Cu2 2.7928(12) . ?
Cu1 S5 2.272(2) . ?
Cu1 S2 2.284(2) . ?
Cu1 S1 2.316(2) . ?
Cu1 S4 2.364(2) . ?
Cu2 S8 2.271(2) . ?
Cu2 S11 2.273(2) . ?
Cu2 S7 2.302(2) . ?
Cu2 S10 2.380(2) . ?
S1 C1 1.814(9) . ?
S2 C3 1.828(9) . ?
S3 C4 1.807(10) . ?
S3 C2 1.816(9) . ?
S4 C5 1.830(9) . ?
S5 C8 1.834(9) . ?
S6 C7 1.785(10) . ?
S6 C6 1.823(9) . ?
S7 C29 1.828(9) . ?
S8 C31 1.825(8) . ?
S9 C30 1.803(9) . ?
S9 C32 1.828(9) . ?
S10 C33 1.840(10) . ?
S11 C35 1.855(10) . ?
S12 C36 1.774(13) . ?
S12 C34 1.778(12) . ?
C1 C2 1.473(13) . ?
C3 C4 1.484(13) . ?
C5 C6 1.474(13) . ?
C7 C8 1.493(13) . ?
C9 C13 1.408(11) . ?
C9 C10 1.418(12) . ?
C9 C14 1.493(12) . ?
C10 C11 1.428(11) . ?
C10 C15 1.498(12) . ?
C11 C12 1.444(12) . ?
C11 C16 1.472(12) . ?
C12 C13 1.435(12) . ?
C12 C17 1.475(11) . ?
C13 C18 1.519(12) . ?
C19 C20 1.437(12) . ?
C19 C23 1.440(12) . ?
C19 C24 1.492(12) . ?
C20 C21 1.430(12) . ?
C20 C25 1.484(12) . ?
C21 C22 1.426(12) . ?
C21 C26 1.493(12) . ?
C22 C23 1.412(12) . ?
C22 C27 1.485(13) . ?
C23 C28 1.499(12) . ?
C29 C30 1.490(13) . ?
C31 C32 1.480(12) . ?
C33 C34 1.445(15) . ?
C35 C36 1.508(16) . ?
C37 C38 1.414(12) . ?
C37 C41 1.433(12) . ?
C37 C42 1.488(12) . ?
C38 C39 1.420(12) . ?
C38 C43 1.504(12) . ?
C39 C40 1.441(12) . ?
C39 C44 1.470(12) . ?
C40 C41 1.428(12) . ?
C40 C45 1.505(12) . ?
C41 C46 1.511(13) . ?
C47 C48 1.428(12) . ?
C47 C51 1.430(12) . ?
C47 C52 1.491(12) . ?
C48 C49 1.415(11) . ?
C48 C53 1.502(11) . ?
C49 C50 1.429(11) . ?
C49 C54 1.494(12) . ?
C50 C51 1.428(12) . ?
C50 C55 1.485(11) . ?
C51 C56 1.500(12) . ?
P1 F4 1.550(7) . ?
P1 F1 1.568(7) . ?
P1 F2 1.572(6) . ?
P1 F6 1.584(6) . ?
P1 F3 1.588(7) . ?
P1 F5 1.590(6) . ?
P2 F12 1.515(9) . ?
P2 F8 1.519(8) . ?
P2 F9 1.530(8) . ?
P2 F7 1.539(8) . ?
P2 F11 1.560(10) . ?
P2 F10 1.582(8) . ?
P3 F13 1.482(10) . ?
P3 F15 1.487(9) . ?
P3 F14 1.505(7) . ?
P3 F18 1.509(8) . ?
P3 F17 1.534(7) . ?
P3 F16 1.542(7) . ?
P4 F21 1.400(13) . ?
P4 F22 1.412(14) . ?
P4 F19 1.422(14) . ?
P4 F20 1.435(13) . ?
P4 F24 1.439(12) . ?
P4 F23 1.472(13) . ?
P5 F29 1.506(13) . ?
P5 F27 1.527(13) . ?
P5 F25 1.546(13) . ?
P5 F28 1.547(14) . ?
P5 F26 1.562(13) . ?
P5 F30 1.572(14) . ?
P5 F28 2.00(2) 2_676 ?
F28 F30 1.33(3) 2_676 ?
F28 P5 2.00(2) 2_676 ?
F30 F28 1.33(3) 2_676 ?
O1S C1S 1.30(3) . ?
